data_4322116
loop_
_publ_author_name
'Larry R. Falvello'
'Juan Forni\'es'
'Antonio Mart\'in'
'Julio G\'omez'
'Elena Lalinde'
'M. Teresa Moreno'
'Jorge Sacrist\'an'

_publ_section_title
;
 Synthesis of Heterobridged (\m-C\\tbCR)(\m-X) (X = PPh2, PPh2O)
 Platinum-Rhodium or Platinum-Iridium Dimers
;
_journal_name_full 'Inorganic Chemistry'
_journal_page_first 3116
_journal_page_last 3125
_journal_paper_doi 10.1021/ic9900049
_journal_volume 38
_journal_year 1999
_chemical_formula_sum 'C38 H39 O2 P2 Pt Rh'
_chemical_formula_weight 887.63
_chemical_name_systematic
;
 ?
;
_space_group_IT_number 2
_symmetry_cell_setting monoclinic
_symmetry_space_group_name_Hall '-P 1'
_symmetry_space_group_name_H-M 'P -1'
_atom_sites_solution_hydrogens geom
_atom_sites_solution_primary direct
_atom_sites_solution_secondary difmap
_audit_creation_method SHELXL
_cell_angle_alpha 99.098(14)
_cell_angle_beta 108.339(12)
_cell_angle_gamma 113.11(2)
_cell_formula_units_Z 2
_cell_length_a 11.427(2)
_cell_length_b 12.882(2)
_cell_length_c 14.692(2)
_cell_measurement_temperature 150(2)
_cell_volume 1787.2(7)
_computing_structure_refinement 'SHELXL-93 (Sheldrick, 1993)'
_computing_structure_solution 'SHELXS-86 (Sheldrick, 1990)'
_diffrn_ambient_temperature 150(2)
_diffrn_radiation_monochromator graphite
_diffrn_radiation_source 'fine-focus sealed tube'
_diffrn_radiation_type MoK\a
_diffrn_radiation_wavelength 0.71073
_diffrn_reflns_av_R_equivalents 0.0263
_diffrn_reflns_av_sigmaI/netI 0.0520
_diffrn_reflns_limit_h_max 13
_diffrn_reflns_limit_h_min 0
_diffrn_reflns_limit_k_max 14
_diffrn_reflns_limit_k_min -15
_diffrn_reflns_limit_l_max 16
_diffrn_reflns_limit_l_min -17
_diffrn_reflns_number 6619
_diffrn_reflns_theta_max 25.00
_diffrn_reflns_theta_min 2.05
_exptl_absorpt_coefficient_mu 4.491
_exptl_crystal_density_diffrn 1.649
_exptl_crystal_F_000 872
_exptl_crystal_size_max 0.45
_exptl_crystal_size_mid 0.20
_exptl_crystal_size_min 0.20
_refine_diff_density_max 0.618
_refine_diff_density_min -0.664
_refine_diff_density_rms 0.127
_refine_ls_extinction_method none
_refine_ls_goodness_of_fit_all 1.021
_refine_ls_goodness_of_fit_obs 1.025
_refine_ls_matrix_type full
_refine_ls_number_parameters 403
_refine_ls_number_reflns 6278
_refine_ls_number_restraints 0
_refine_ls_restrained_S_all 1.021
_refine_ls_restrained_S_obs 1.025
_refine_ls_R_factor_all 0.0458
_refine_ls_R_factor_obs 0.0320
_refine_ls_shift/esd_max -0.001
_refine_ls_shift/esd_mean 0.000
_refine_ls_structure_factor_coef Fsqd
_refine_ls_weighting_details 'w=3D1/[\s^2^(Fo^2^)+(0.0280P)^2^+1.3593P] where P=3D(Fo^2^+2Fc^2^)/3'
_refine_ls_weighting_scheme calc
_refine_ls_wR_factor_all 0.0708
_refine_ls_wR_factor_obs 0.0661
_reflns_number_observed 5462
_reflns_number_total 6278
_reflns_observed_criterion >2sigma(I)
_cod_data_source_file ic9900049.cif
_cod_data_source_block 6a
_cod_depositor_comments
;
The following automatic conversions were performed:

'_refine_ls_weighting_scheme' value 'calc
w=3D1/[\s^2^(Fo^2^)+(0.0280P)^2^+1.3593P] where P=3D(Fo^2^+2Fc^2^)/3'
was changed to 'calc'. New tag '_refine_ls_weighting_details' was
created. The value of the new tag was set to
'w=3D1/[\s^2^(Fo^2^)+(0.0280P)^2^+1.3593P] where
P=3D(Fo^2^+2Fc^2^)/3'.

Automatic conversion script
Id: cif_fix_values 3143 2015-03-26 13:38:13Z robertas 
;
_cod_original_cell_volume 1787.2(4)
_cod_database_code 4322116

loop_
_symmetry_equiv_pos_as_xyz
'x, y, z'
'-x, -y, -z'

loop_
_atom_site_aniso_label
_atom_site_aniso_U_11
_atom_site_aniso_U_22
_atom_site_aniso_U_33
_atom_site_aniso_U_23
_atom_site_aniso_U_13
_atom_site_aniso_U_12
Pt 0.01519(11) 0.01351(11) 0.01739(11) 0.00315(8) 0.00841(8) 0.00492(8)
Rh 0.0233(2) 0.0240(2) 0.0202(2) 0.0080(2) 0.0115(2) 0.0110(2)
P1 0.0161(7) 0.0159(7) 0.0165(7) 0.0021(6) 0.0076(6) 0.0060(6)
P2 0.0170(7) 0.0174(7) 0.0190(7) 0.0056(6) 0.0096(6) 0.0067(6)
O1 0.043(3) 0.062(3) 0.050(3) 0.033(3) 0.022(3) 0.035(3)
O2 0.059(3) 0.074(4) 0.034(3) 0.023(3) 0.031(3) 0.036(3)
C1 0.019(3) 0.024(3) 0.021(3) 0.008(2) 0.011(2) 0.009(3)
C2 0.019(3) 0.027(3) 0.024(3) 0.009(3) 0.010(3) 0.010(3)
C3 0.026(3) 0.027(3) 0.038(4) 0.011(3) 0.018(3) 0.005(3)
C4 0.031(5) 0.070(6) 0.103(8) 0.051(6) -0.001(5) -0.016(4)
C5 0.109(8) 0.038(5) 0.099(8) -0.008(5) 0.092(7) -0.012(5)
C6 0.068(6) 0.023(4) 0.128(9) 0.024(5) 0.064(6) 0.014(4)
C7 0.016(3) 0.021(3) 0.021(3) 0.006(2) 0.006(2) 0.007(2)
C8 0.017(3) 0.021(3) 0.021(3) 0.004(2) 0.006(2) 0.005(2)
C9 0.027(3) 0.021(3) 0.025(3) 0.003(3) 0.009(3) 0.013(3)
C10 0.039(4) 0.020(3) 0.045(4) 0.010(3) 0.018(3) 0.012(3)
C11 0.040(4) 0.029(4) 0.049(4) 0.009(3) 0.005(3) 0.022(3)
C12 0.052(4) 0.032(4) 0.042(4) 0.004(3) 0.023(4) 0.022(4)
C13 0.017(3) 0.021(3) 0.022(3) 0.010(2) 0.007(2) 0.009(2)
C14 0.024(3) 0.026(3) 0.021(3) 0.005(3) 0.006(3) 0.009(3)
C15 0.023(3) 0.031(4) 0.030(4) 0.009(3) 0.008(3) 0.007(3)
C16 0.024(3) 0.037(4) 0.044(4) 0.014(3) 0.018(3) 0.012(3)
C17 0.032(4) 0.044(4) 0.043(4) 0.008(3) 0.028(3) 0.017(3)
C18 0.025(3) 0.037(4) 0.026(3) 0.004(3) 0.013(3) 0.012(3)
C19 0.015(3) 0.015(3) 0.024(3) 0.006(2) 0.013(2) 0.005(2)
C20 0.030(3) 0.028(3) 0.030(3) 0.007(3) 0.013(3) 0.021(3)
C21 0.017(3) 0.035(4) 0.021(3) -0.005(3) 0.003(3) 0.008(3)
C22 0.021(3) 0.022(3) 0.028(3) -0.006(3) 0.014(3) -0.001(3)
C23 0.044(4) 0.017(3) 0.037(4) 0.005(3) 0.022(3) 0.016(3)
C24 0.035(3) 0.025(3) 0.021(3) 0.006(3) 0.013(3) 0.016(3)
C25 0.022(3) 0.027(3) 0.021(3) 0.007(3) 0.011(3) 0.011(3)
C26 0.024(3) 0.036(4) 0.050(4) 0.028(3) 0.008(3) 0.009(3)
C27 0.040(4) 0.054(5) 0.068(5) 0.042(4) 0.028(4) 0.024(4)
C28 0.050(4) 0.074(6) 0.036(4) 0.035(4) 0.029(4) 0.045(4)
C29 0.044(4) 0.055(5) 0.026(4) 0.015(3) 0.007(3) 0.032(4)
C30 0.035(4) 0.028(3) 0.025(3) 0.005(3) 0.012(3) 0.013(3)
C31 0.023(3) 0.015(3) 0.020(3) 0.003(2) 0.007(2) 0.008(2)
C32 0.023(3) 0.023(3) 0.026(3) 0.004(3) 0.006(3) 0.009(3)
C33 0.044(4) 0.027(3) 0.022(3) 0.000(3) 0.008(3) 0.019(3)
C34 0.035(4) 0.028(4) 0.027(4) 0.004(3) -0.003(3) 0.010(3)
C35 0.019(3) 0.028(4) 0.051(4) 0.012(3) 0.003(3) 0.002(3)
C36 0.028(3) 0.028(3) 0.031(4) 0.010(3) 0.013(3) 0.011(3)
C37 0.029(4) 0.034(4) 0.027(3) 0.015(3) 0.015(3) 0.012(3)
C38 0.035(4) 0.039(4) 0.037(4) 0.021(3) 0.019(3) 0.019(3)

loop_
_atom_site_label
_atom_site_type_symbol
_atom_site_fract_x
_atom_site_fract_y
_atom_site_fract_z
_atom_site_U_iso_or_equiv
_atom_site_thermal_displace_type
_atom_site_occupancy
_atom_site_calc_flag
_atom_site_refinement_flags
_atom_site_disorder_group
Pt Pt -0.81733(2) 0.73635(2) 0.26611(2) 0.01582(7) Uani 1 d . .
Rh Rh -0.85244(5) 0.89545(4) 0.12888(3) 0.02175(11) Uani 1 d . .
P1 P -0.88898(14) 0.87972(12) 0.27403(10) 0.0169(3) Uani 1 d . .
P2 P -0.98431(14) 0.59581(12) 0.29364(11) 0.0178(3) Uani 1 d . .
H2 H -1.02414(14) 0.63811(12) 0.32731(11) 0.021 Uiso 1 calc R .
O1 O -1.1154(5) 0.9089(5) 0.0372(4) 0.0450(12) Uani 1 d . .
O2 O -0.8139(5) 0.8806(5) -0.0680(4) 0.0497(13) Uani 1 d . .
C1 C -0.6804(6) 0.8635(5) 0.2341(4) 0.0208(12) Uani 1 d . .
C2 C -0.6082(6) 0.9530(5) 0.2205(4) 0.0228(13) Uani 1 d . .
C3 C -0.4886(6) 1.0637(5) 0.2274(5) 0.0314(15) Uani 1 d . .
C4 C -0.3668(8) 1.0971(8) 0.3248(7) 0.087(4) Uani 1 d . .
H4A H -0.3293(47) 1.0410(39) 0.3183(19) 0.130 Uiso 1 calc R .
H4B H -0.3976(18) 1.0939(62) 0.3799(12) 0.130 Uiso 1 calc R .
H4C H -0.2938(32) 1.1780(25) 0.3398(29) 0.130 Uiso 1 calc R .
C5 C -0.4533(10) 1.0443(7) 0.1390(7) 0.089(4) Uani 1 d . .
H5A H -0.5309(34) 1.0305(65) 0.0772(11) 0.134 Uiso 1 calc R .
H5B H -0.4371(75) 0.9748(41) 0.1323(34) 0.134 Uiso 1 calc R .
H5C H -0.3686(46) 1.1150(28) 0.1493(27) 0.134 Uiso 1 calc R .
C6 C -0.5240(9) 1.1658(6) 0.2349(8) 0.070(3) Uani 1 d . .
H6A H -0.6036(41) 1.1473(25) 0.1725(19) 0.105 Uiso 1 calc R .
H6B H -0.4430(23) 1.2391(13) 0.2442(47) 0.105 Uiso 1 calc R .
H6C H -0.5482(62) 1.1768(36) 0.2928(28) 0.105 Uiso 1 calc R .
C7 C -0.7476(5) 0.6178(5) 0.2417(4) 0.0206(12) Uani 1 d . .
C8 C -0.7198(6) 0.5390(5) 0.2239(4) 0.0220(12) Uani 1 d . .
C9 C -0.6982(6) 0.4331(5) 0.1991(4) 0.0248(13) Uani 1 d . .
C10 C -0.8154(7) 0.3252(5) 0.2023(5) 0.036(2) Uani 1 d . .
H10A H -0.8141(28) 0.3408(15) 0.2702(10) 0.053 Uiso 1 calc R .
H10B H -0.8019(25) 0.2551(10) 0.1861(31) 0.053 Uiso 1 calc R .
H10C H -0.9057(7) 0.3103(23) 0.1526(23) 0.053 Uiso 1 calc R .
C11 C -0.5570(7) 0.4559(6) 0.2762(5) 0.042(2) Uani 1 d . .
H11A H -0.5538(19) 0.4742(40) 0.3446(6) 0.063 Uiso 1 calc R .
H11B H -0.4816(7) 0.5233(26) 0.2723(24) 0.063 Uiso 1 calc R .
H11C H -0.5453(22) 0.3846(15) 0.2611(21) 0.063 Uiso 1 calc R .
C12 C -0.7010(8) 0.4095(6) 0.0923(5) 0.041(2) Uani 1 d . .
H12A H -0.7887(22) 0.4005(40) 0.0437(7) 0.062 Uiso 1 calc R .
H12B H -0.6941(47) 0.3363(22) 0.0736(14) 0.062 Uiso 1 calc R .
H12C H -0.6219(28) 0.4767(19) 0.0917(10) 0.062 Uiso 1 calc R .
C13 C -1.0596(5) 0.8419(5) 0.2746(4) 0.0196(12) Uani 1 d . .
C14 C -1.1784(6) 0.7495(5) 0.1925(4) 0.0259(13) Uani 1 d . .
H14A H -1.1680(6) 0.7099(5) 0.1376(4) 0.031 Uiso 1 calc R .
C15 C -1.3095(6) 0.7153(6) 0.1900(5) 0.0310(14) Uani 1 d . .
H15A H -1.3892(6) 0.6538(6) 0.1330(5) 0.037 Uiso 1 calc R .
C16 C -1.3252(6) 0.7699(6) 0.2696(5) 0.035(2) Uani 1 d . .
H16A H -1.4160(6) 0.7461(6) 0.2680(5) 0.042 Uiso 1 calc R .
C17 C -1.2106(7) 0.8587(6) 0.3517(5) 0.037(2) Uani 1 d . .
H17A H -1.2221(7) 0.8954(6) 0.4073(5) 0.045 Uiso 1 calc R .
C18 C -1.0778(6) 0.8957(6) 0.3543(5) 0.0300(14) Uani 1 d . .
H18A H -0.9990(6) 0.9583(6) 0.4112(5) 0.036 Uiso 1 calc R .
C19 C -0.7670(5) 1.0209(5) 0.3758(4) 0.0174(11) Uani 1 d . .
C20 C -0.6576(6) 1.0295(5) 0.4575(4) 0.0271(13) Uani 1 d . .
H20A H -0.6510(6) 0.9596(5) 0.4644(4) 0.032 Uiso 1 calc R .
C21 C -0.5587(6) 1.1383(5) 0.5287(4) 0.0292(14) Uani 1 d . .
H21A H -0.4842(6) 1.1432(5) 0.5844(4) 0.035 Uiso 1 calc R .
C22 C -0.5669(6) 1.2407(5) 0.5197(5) 0.0286(14) Uani 1 d . .
H22A H -0.4974(6) 1.3158(5) 0.5687(5) 0.034 Uiso 1 calc R .
C23 C -0.6745(7) 1.2337(5) 0.4406(5) 0.0312(15) Uani 1 d . .
H23A H -0.6807(7) 1.3040(5) 0.4349(5) 0.037 Uiso 1 calc R .
C24 C -0.7750(6) 1.1245(5) 0.3685(4) 0.0261(13) Uani 1 d . .
H24A H -0.8500(6) 1.1203(5) 0.3136(4) 0.031 Uiso 1 calc R .
C25 C -0.9284(6) 0.5186(5) 0.3759(4) 0.0230(13) Uani 1 d . .
C26 C -1.0114(7) 0.4012(6) 0.3651(5) 0.039(2) Uani 1 d . .
H26A H -1.1023(7) 0.3572(6) 0.3114(5) 0.046 Uiso 1 calc R .
C27 C -0.9633(8) 0.3470(7) 0.4321(6) 0.049(2) Uani 1 d . .
H27A H -1.0208(8) 0.2663(7) 0.4240(6) 0.059 Uiso 1 calc R .
C28 C -0.8324(7) 0.4107(7) 0.5098(5) 0.042(2) Uani 1 d . .
H28A H -0.7993(7) 0.3740(7) 0.5558(5) 0.051 Uiso 1 calc R .
C29 C -0.7492(7) 0.5268(7) 0.5216(5) 0.041(2) Uani 1 d . .
H29A H -0.6585(7) 0.5705(7) 0.5755(5) 0.049 Uiso 1 calc R .
C30 C -0.7966(6) 0.5800(6) 0.4559(4) 0.0305(14) Uani 1 d . .
H30A H -0.7381(6) 0.6609(6) 0.4651(4) 0.037 Uiso 1 calc R .
C31 C -1.1291(6) 0.4836(5) 0.1781(4) 0.0206(12) Uani 1 d . .
C32 C -1.1023(6) 0.4460(5) 0.0952(4) 0.0267(13) Uani 1 d . .
H32A H -1.0091(6) 0.4777(5) 0.1007(4) 0.032 Uiso 1 calc R .
C33 C -1.2112(7) 0.3633(5) 0.0062(5) 0.0330(15) Uani 1 d . .
H33A H -1.1926(7) 0.3380(5) -0.0495(5) 0.040 Uiso 1 calc R .
C34 C -1.3465(7) 0.3168(6) -0.0031(5) 0.037(2) Uani 1 d . .
H34A H -1.4210(7) 0.2590(6) -0.0647(5) 0.045 Uiso 1 calc R .
C35 C -1.3739(7) 0.3544(6) 0.0774(5) 0.039(2) Uani 1 d . .
H35A H -1.4678(7) 0.3229(6) 0.0704(5) 0.047 Uiso 1 calc R .
C36 C -1.2663(6) 0.4375(5) 0.1687(5) 0.0296(14) Uani 1 d . .
H36A H -1.2861(6) 0.4624(5) 0.2239(5) 0.036 Uiso 1 calc R .
C37 C -1.0150(6) 0.9027(5) 0.0712(5) 0.0293(14) Uani 1 d . .
C38 C -0.8225(7) 0.8856(6) 0.0067(5) 0.034(2) Uani 1 d . .

loop_
_atom_type_symbol
_atom_type_description
_atom_type_scat_dispersion_real
_atom_type_scat_dispersion_imag
_atom_type_scat_source
C C 0.0033 0.0016 'International Tables Vol C Tables 4.2.6.8 and 6.1.1.4'
H H 0.0000 0.0000 'International Tables Vol C Tables 4.2.6.8 and 6.1.1.4'
O O 0.0106 0.0060 'International Tables Vol C Tables 4.2.6.8 and 6.1.1.4'
P P 0.1023 0.0942 'International Tables Vol C Tables 4.2.6.8 and 6.1.1.4'
Rh Rh -1.1178 0.9187 'International Tables Vol C Tables 4.2.6.8 and 6.1.1.4'
Pt Pt -1.7033 8.3905 'International Tables Vol C Tables 4.2.6.8 and 6.1.1.4'

loop_
_geom_angle_atom_site_label_1
_geom_angle_atom_site_label_2
_geom_angle_atom_site_label_3
_geom_angle
_geom_angle_site_symmetry_1
_geom_angle_site_symmetry_3
_geom_angle_publ_flag
C1 Pt C7 95.5(2) . . ?
C1 Pt P2 175.5(2) . . ?
C7 Pt P2 87.5(2) . . ?
C1 Pt P1 77.4(2) . . ?
C7 Pt P1 171.2(2) . . ?
P2 Pt P1 99.38(5) . . ?
C1 Pt Rh 47.3(2) . . ?
C7 Pt Rh 123.8(2) . . ?
P2 Pt Rh 128.16(4) . . ?
P1 Pt Rh 47.49(4) . . ?
C37 Rh C38 92.9(3) . . ?
C37 Rh C1 161.9(2) . . ?
C38 Rh C1 103.5(2) . . ?
C37 Rh P1 91.4(2) . . ?
C38 Rh P1 171.4(2) . . ?
C1 Rh P1 71.32(14) . . ?
C37 Rh C2 162.0(2) . . ?
C38 Rh C2 88.1(2) . . ?
C1 Rh C2 29.7(2) . . ?
P1 Rh C2 90.03(14) . . ?
C37 Rh Pt 123.5(2) . . ?
C38 Rh Pt 124.9(2) . . ?
C1 Rh Pt 39.76(13) . . ?
P1 Rh Pt 46.80(4) . . ?
C2 Rh Pt 69.15(14) . . ?
C13 P1 C19 105.9(2) . . ?
C13 P1 Pt 119.2(2) . . ?
C19 P1 Pt 115.9(2) . . ?
C13 P1 Rh 120.9(2) . . ?
C19 P1 Rh 108.5(2) . . ?
Pt P1 Rh 85.71(5) . . ?
C25 P2 C31 107.3(3) . . ?
C25 P2 Pt 116.8(2) . . ?
C31 P2 Pt 113.4(2) . . ?
C2 C1 Pt 167.9(5) . . ?
C2 C1 Rh 80.0(4) . . ?
Pt C1 Rh 92.9(2) . . ?
C1 C2 C3 164.5(6) . . ?
C1 C2 Rh 70.3(4) . . ?
C3 C2 Rh 124.7(4) . . ?
C5 C3 C4 111.1(7) . . ?
C5 C3 C2 111.4(5) . . ?
C4 C3 C2 107.1(5) . . ?
C5 C3 C6 110.4(7) . . ?
C4 C3 C6 106.9(7) . . ?
C2 C3 C6 109.9(5) . . ?
C8 C7 Pt 173.5(5) . . ?
C7 C8 C9 174.9(6) . . ?
C8 C9 C10 109.0(5) . . ?
C8 C9 C11 110.0(5) . . ?
C10 C9 C11 109.5(5) . . ?
C8 C9 C12 109.2(5) . . ?
C10 C9 C12 109.6(5) . . ?
C11 C9 C12 109.5(5) . . ?
C18 C13 C14 118.0(5) . . ?
C18 C13 P1 123.3(4) . . ?
C14 C13 P1 118.6(4) . . ?
C15 C14 C13 121.1(6) . . ?
C16 C15 C14 119.9(6) . . ?
C17 C16 C15 120.2(6) . . ?
C16 C17 C18 120.5(6) . . ?
C13 C18 C17 120.2(6) . . ?
C20 C19 C24 118.5(5) . . ?
C20 C19 P1 120.9(4) . . ?
C24 C19 P1 120.3(4) . . ?
C21 C20 C19 120.4(6) . . ?
C20 C21 C22 120.4(6) . . ?
C23 C22 C21 120.0(5) . . ?
C22 C23 C24 120.2(6) . . ?
C23 C24 C19 120.5(6) . . ?
C26 C25 C30 117.8(6) . . ?
C26 C25 P2 123.3(5) . . ?
C30 C25 P2 118.9(5) . . ?
C25 C26 C27 120.7(6) . . ?
C28 C27 C26 119.6(7) . . ?
C27 C28 C29 120.4(6) . . ?
C30 C29 C28 120.0(7) . . ?
C29 C30 C25 121.5(6) . . ?
C36 C31 C32 119.5(5) . . ?
C36 C31 P2 121.3(4) . . ?
C32 C31 P2 119.2(4) . . ?
C33 C32 C31 119.9(6) . . ?
C34 C33 C32 120.8(6) . . ?
C33 C34 C35 119.7(6) . . ?
C34 C35 C36 121.1(6) . . ?
C31 C36 C35 119.1(6) . . ?
O1 C37 Rh 178.6(5) . . ?
O2 C38 Rh 174.8(6) . . ?

loop_
_geom_bond_atom_site_label_1
_geom_bond_atom_site_label_2
_geom_bond_distance
_geom_bond_site_symmetry_2
_geom_bond_publ_flag
Pt C1 2.012(5) . ?
Pt C7 2.014(6) . ?
Pt P2 2.2556(15) . ?
Pt P1 2.2966(14) . ?
Pt Rh 3.1417(7) . ?
Rh C37 1.830(6) . ?
Rh C38 1.925(7) . ?
Rh C1 2.312(6) . ?
Rh P1 2.3226(15) . ?
Rh C2 2.418(6) . ?
P1 C13 1.817(5) . ?
P1 C19 1.823(5) . ?
P2 C25 1.804(6) . ?
P2 C31 1.813(6) . ?
O1 C37 1.138(7) . ?
O2 C38 1.125(7) . ?
C1 C2 1.216(8) . ?
C2 C3 1.500(8) . ?
C3 C5 1.489(9) . ?
C3 C4 1.501(10) . ?
C3 C6 1.517(9) . ?
C7 C8 1.192(8) . ?
C8 C9 1.490(8) . ?
C9 C10 1.526(8) . ?
C9 C11 1.532(8) . ?
C9 C12 1.538(8) . ?
C13 C18 1.380(8) . ?
C13 C14 1.400(8) . ?
C14 C15 1.373(8) . ?
C15 C16 1.366(9) . ?
C16 C17 1.368(9) . ?
C17 C18 1.387(8) . ?
C19 C20 1.386(8) . ?
C19 C24 1.392(8) . ?
C20 C21 1.372(8) . ?
C21 C22 1.382(9) . ?
C22 C23 1.360(9) . ?
C23 C24 1.384(8) . ?
C25 C26 1.384(8) . ?
C25 C30 1.390(8) . ?
C26 C27 1.392(9) . ?
C27 C28 1.371(10) . ?
C28 C29 1.368(10) . ?
C29 C30 1.366(9) . ?
C31 C36 1.392(8) . ?
C31 C32 1.405(8) . ?
C32 C33 1.374(8) . ?
C33 C34 1.372(9) . ?
C34 C35 1.379(10) . ?
C35 C36 1.389(9) . ?
